data_2213776
loop_
_publ_author_name
'Christopher M. Pask'
'Colin A. Kilner'
'Malcolm A. Halcrow'

_publ_section_title
;
 2-[5-(2,2-Dimethylpropanamido)-1<i>H</i>-pyrazol-3-yl]pyridinium
 chloride
;
_journal_coeditor_code GG3091
_journal_issue 6
_journal_name_full 'Acta Crystallographica Section E'
_journal_page_first o2933
_journal_page_last o2933
_journal_paper_doi 10.1107/S1600536807022866
_journal_volume 63
_journal_year 2007
_chemical_formula_iupac 'C13 H17 N4 O +, Cl -'
_chemical_formula_moiety 'C13 H17 N4 O +, Cl -'
_chemical_formula_sum 'C13 H17 Cl N4 O'
_chemical_formula_weight 280.76
_chemical_name_systematic
;
2-[5-(2,2-Dimethylpropanamido)-1H-pyrazol-3-yl]pyridinium chloride
;
_space_group_IT_number 2
_symmetry_cell_setting triclinic
_symmetry_space_group_name_Hall '-P 1'
_symmetry_space_group_name_H-M 'P -1'
_atom_sites_solution_hydrogens geom
_atom_sites_solution_primary direct
_atom_sites_solution_secondary difmap
_audit_creation_method SHELXL-97
_cell_angle_alpha 91.6357(7)
_cell_angle_beta 95.5828(7)
_cell_angle_gamma 115.9693(13)
_cell_formula_units_Z 2
_cell_length_a 9.02260(10)
_cell_length_b 9.1638(2)
_cell_length_c 9.7919(2)
_cell_measurement_reflns_used 10651
_cell_measurement_temperature 150(2)
_cell_measurement_theta_max 27.50
_cell_measurement_theta_min 2.10
_cell_volume 722.11(2)
_computing_cell_refinement 'DENZO-SMN (Otwinowski & Minor, 1997)'
_computing_data_collection 'COLLECT (Nonius, 1999)'
_computing_data_reduction DENZO-SMN
_computing_molecular_graphics 'X-SEED (Barbour, 2003)'
_computing_publication_material 'local program'
_computing_structure_refinement 'SHELXL97 (Sheldrick, 1997)'
_computing_structure_solution 'SHELXS97 (Sheldrick, 1997)'
_diffrn_ambient_temperature 150(2)
_diffrn_detector_area_resol_mean 9.091
_diffrn_measured_fraction_theta_full 0.964
_diffrn_measured_fraction_theta_max 0.964
_diffrn_measurement_device_type 'Nonius KappaCCD area-detector'
_diffrn_measurement_method '\w and \f'
_diffrn_radiation_monochromator graphite
_diffrn_radiation_source 'fine-focus sealed tube'
_diffrn_radiation_type MoK\a
_diffrn_radiation_wavelength 0.71073
_diffrn_reflns_av_R_equivalents 0.0922
_diffrn_reflns_av_sigmaI/netI 0.0640
_diffrn_reflns_limit_h_max 11
_diffrn_reflns_limit_h_min -10
_diffrn_reflns_limit_k_max 11
_diffrn_reflns_limit_k_min -11
_diffrn_reflns_limit_l_max 12
_diffrn_reflns_limit_l_min -12
_diffrn_reflns_number 10651
_diffrn_reflns_theta_full 27.50
_diffrn_reflns_theta_max 27.50
_diffrn_reflns_theta_min 2.10
_diffrn_standards_number 0
_exptl_absorpt_coefficient_mu 0.263
_exptl_absorpt_correction_T_max 1.070
_exptl_absorpt_correction_T_min 0.665
_exptl_absorpt_correction_type multi-scan
_exptl_absorpt_process_details '(SORTAV; Blessing, 1995)'
_exptl_crystal_colour colourless
_exptl_crystal_density_diffrn 1.291
_exptl_crystal_density_method 'not measured'
_exptl_crystal_description 'rectangular prism'
_exptl_crystal_F_000 296
_exptl_crystal_size_max 0.60
_exptl_crystal_size_mid 0.51
_exptl_crystal_size_min 0.35
_refine_diff_density_max 0.32
_refine_diff_density_min -0.39
_refine_ls_extinction_method none
_refine_ls_goodness_of_fit_ref 1.066
_refine_ls_hydrogen_treatment constr
_refine_ls_matrix_type full
_refine_ls_number_parameters 175
_refine_ls_number_reflns 3204
_refine_ls_number_restraints 0
_refine_ls_restrained_S_all 1.066
_refine_ls_R_factor_all 0.0682
_refine_ls_R_factor_gt 0.0535
_refine_ls_shift/su_max 0.000
_refine_ls_shift/su_mean 0.000
_refine_ls_structure_factor_coef Fsqd
_refine_ls_weighting_details 'calc w=1/[\s^2^(Fo^2^)+(0.0939P)^2^+0.0869P] where P=(Fo^2^+2Fc^2^)/3'
_refine_ls_weighting_scheme calc
_refine_ls_wR_factor_gt 0.1433
_refine_ls_wR_factor_ref 0.1561
_reflns_number_gt 2590
_reflns_number_total 3204
_reflns_threshold_expression I>2\s(I)
_cod_data_source_file gg3091.cif
_cod_data_source_block I
_cod_database_code 2213776
_cod_database_fobs_code 2213776

loop_
_symmetry_equiv_pos_as_xyz
'x, y, z'
'-x, -y, -z'

loop_
_atom_site_type_symbol
_atom_site_label
_atom_site_fract_x
_atom_site_fract_y
_atom_site_fract_z
_atom_site_U_iso_or_equiv
_atom_site_adp_type
_atom_site_calc_flag
_atom_site_refinement_flags
_atom_site_occupancy
N N1 1.00995(18) 1.23608(18) 0.03259(16) 0.0375(4) Uani d . 1
H H1 0.9083 1.2271 0.0219 0.045 Uiso calc R 1
C C2 1.1167(2) 1.3256(2) -0.0529(2) 0.0440(4) Uani d . 1
H H2 1.0822 1.3785 -0.1223 0.053 Uiso calc R 1
C C3 1.2756(2) 1.3404(2) -0.0398(2) 0.0456(5) Uani d . 1
H H3 1.3517 1.4028 -0.1002 0.055 Uiso calc R 1
C C4 1.3232(2) 1.2635(2) 0.0623(2) 0.0450(5) Uani d . 1
H H4 1.4328 1.2726 0.0724 0.054 Uiso calc R 1
C C5 1.2120(2) 1.1731(2) 0.15019(19) 0.0393(4) Uani d . 1
H H5 1.2449 1.1207 0.2210 0.047 Uiso calc R 1
C C6 1.0510(2) 1.1596(2) 0.13364(18) 0.0343(4) Uani d . 1
C C7 0.9246(2) 1.0642(2) 0.22032(17) 0.0345(4) Uani d . 1
N N8 0.97461(18) 1.02065(19) 0.33875(16) 0.0382(4) Uani d . 1
N N9 0.83143(18) 0.92777(18) 0.39042(16) 0.0373(3) Uani d . 1
H H9 0.8268 0.8817 0.4685 0.045 Uiso calc R 1
C C10 0.6959(2) 0.9144(2) 0.30710(18) 0.0353(4) Uani d . 1
C C11 0.7501(2) 1.0016(2) 0.19638(18) 0.0359(4) Uani d . 1
H H11 0.6853 1.0166 0.1207 0.043 Uiso calc R 1
N N12 0.53424(17) 0.82319(18) 0.33567(15) 0.0383(4) Uani d . 1
H H12 0.4528 0.8062 0.2705 0.046 Uiso calc R 1
C C13 0.4932(2) 0.7581(2) 0.45821(19) 0.0371(4) Uani d . 1
C C14 0.3076(2) 0.6580(2) 0.46746(19) 0.0392(4) Uani d . 1
C C15 0.2148(2) 0.7592(2) 0.4264(2) 0.0503(5) Uani d . 1
H H15A 0.1000 0.7028 0.4473 0.075 Uiso calc R 1
H H15B 0.2150 0.7733 0.3276 0.075 Uiso calc R 1
H H15C 0.2701 0.8661 0.4782 0.075 Uiso calc R 1
C C16 0.2427(2) 0.5028(2) 0.3698(2) 0.0449(5) Uani d . 1
H H16A 0.3068 0.4423 0.3941 0.067 Uiso calc R 1
H H16B 0.2546 0.5325 0.2748 0.067 Uiso calc R 1
H H16C 0.1253 0.4346 0.3784 0.067 Uiso calc R 1
C C17 0.2872(3) 0.6129(3) 0.6162(2) 0.0586(6) Uani d . 1
H H17A 0.3307 0.7124 0.6780 0.088 Uiso calc R 1
H H17B 0.3485 0.5500 0.6413 0.088 Uiso calc R 1
H H17C 0.1692 0.5475 0.6246 0.088 Uiso calc R 1
O O18 0.59996(16) 0.77827(17) 0.55327(14) 0.0465(4) Uani d . 1
Cl Cl19 0.30815(5) 0.74128(6) 0.04736(5) 0.04462(19) Uani d . 1

loop_
_atom_site_aniso_label
_atom_site_aniso_U_11
_atom_site_aniso_U_22
_atom_site_aniso_U_33
_atom_site_aniso_U_12
_atom_site_aniso_U_13
_atom_site_aniso_U_23
N1 0.0274(7) 0.0361(8) 0.0447(8) 0.0104(6) 0.0038(6) 0.0013(6)
C2 0.0388(10) 0.0383(9) 0.0489(11) 0.0110(8) 0.0078(8) 0.0043(8)
C3 0.0360(10) 0.0422(10) 0.0504(11) 0.0089(8) 0.0113(8) -0.0002(8)
C4 0.0281(9) 0.0457(10) 0.0546(12) 0.0106(8) 0.0068(8) -0.0074(9)
C5 0.0302(9) 0.0437(10) 0.0408(10) 0.0146(7) 0.0006(7) -0.0044(8)
C6 0.0293(8) 0.0320(8) 0.0370(9) 0.0102(7) 0.0018(7) -0.0036(7)
C7 0.0286(8) 0.0345(8) 0.0380(9) 0.0122(7) 0.0029(7) -0.0011(7)
N8 0.0278(7) 0.0420(8) 0.0409(8) 0.0121(6) 0.0037(6) 0.0038(6)
N9 0.0260(7) 0.0418(8) 0.0413(8) 0.0126(6) 0.0028(6) 0.0066(6)
C10 0.0273(8) 0.0356(8) 0.0406(9) 0.0125(7) 0.0014(7) -0.0021(7)
C11 0.0281(8) 0.0370(9) 0.0393(9) 0.0121(7) 0.0017(7) 0.0004(7)
N12 0.0246(7) 0.0429(8) 0.0411(8) 0.0099(6) 0.0008(6) 0.0043(7)
C13 0.0329(9) 0.0335(8) 0.0425(10) 0.0127(7) 0.0045(7) 0.0009(7)
C14 0.0306(9) 0.0368(9) 0.0440(10) 0.0091(7) 0.0064(7) 0.0021(7)
C15 0.0330(10) 0.0444(11) 0.0724(14) 0.0160(8) 0.0094(9) -0.0037(10)
C16 0.0375(10) 0.0339(9) 0.0554(11) 0.0090(8) 0.0051(8) 0.0011(8)
C17 0.0401(11) 0.0693(14) 0.0500(12) 0.0078(10) 0.0117(9) 0.0073(10)
O18 0.0332(7) 0.0529(8) 0.0448(8) 0.0119(6) -0.0006(6) 0.0082(6)
Cl19 0.0327(3) 0.0517(3) 0.0478(3) 0.0176(2) 0.00161(19) 0.0072(2)

loop_
_atom_type_symbol
_atom_type_description
_atom_type_scat_dispersion_real
_atom_type_scat_dispersion_imag
_atom_type_scat_source
C C 0.0033 0.0016 'International Tables Vol C Tables 4.2.6.8 and 6.1.1.4'
H H 0.0000 0.0000 'International Tables Vol C Tables 4.2.6.8 and 6.1.1.4'
N N 0.0061 0.0033 'International Tables Vol C Tables 4.2.6.8 and 6.1.1.4'
O O 0.0106 0.0060 'International Tables Vol C Tables 4.2.6.8 and 6.1.1.4'
Cl Cl 0.1484 0.1585 'International Tables Vol C Tables 4.2.6.8 and 6.1.1.4'

loop_
_geom_angle_atom_site_label_1
_geom_angle_atom_site_label_2
_geom_angle_atom_site_label_3
_geom_angle
C6 N1 C2 123.14(16)
C6 N1 H1 118.4
C2 N1 H1 118.4
N1 C2 C3 119.82(19)
N1 C2 H2 120.1
C3 C2 H2 120.1
C2 C3 C4 119.05(18)
C2 C3 H3 120.5
C4 C3 H3 120.5
C3 C4 C5 120.29(18)
C3 C4 H4 119.9
C5 C4 H4 119.9
C4 C5 C6 119.26(19)
C4 C5 H5 120.4
C6 C5 H5 120.4
N1 C6 C5 118.43(16)
N1 C6 C7 118.64(15)
C5 C6 C7 122.93(17)
N8 C7 C11 112.09(16)
N8 C7 C6 118.10(15)
C11 C7 C6 129.75(17)
C7 N8 N9 104.16(14)
N8 N9 C10 111.87(15)
N8 N9 H9 124.1
C10 N9 H9 124.1
N9 C10 C11 107.81(15)
N9 C10 N12 123.13(16)
C11 C10 N12 129.05(17)
C10 C11 C7 104.07(16)
C10 C11 H11 128.0
C7 C11 H11 128.0
C13 N12 C10 124.38(15)
C13 N12 H12 117.8
C10 N12 H12 117.8
O18 C13 N12 121.14(16)
O18 C13 C14 122.71(17)
N12 C13 C14 116.15(15)
C13 C14 C17 107.90(16)
C13 C14 C15 109.60(15)
C17 C14 C15 110.49(17)
C13 C14 C16 108.53(14)
C17 C14 C16 109.94(17)
C15 C14 C16 110.32(16)
C14 C15 H15A 109.5
C14 C15 H15B 109.5
H15A C15 H15B 109.5
C14 C15 H15C 109.5
H15A C15 H15C 109.5
H15B C15 H15C 109.5
C14 C16 H16A 109.5
C14 C16 H16B 109.5
H16A C16 H16B 109.5
C14 C16 H16C 109.5
H16A C16 H16C 109.5
H16B C16 H16C 109.5
C14 C17 H17A 109.5
C14 C17 H17B 109.5
H17A C17 H17B 109.5
C14 C17 H17C 109.5
H17A C17 H17C 109.5
H17B C17 H17C 109.5

loop_
_geom_bond_atom_site_label_1
_geom_bond_atom_site_label_2
_geom_bond_distance
N1 C6 1.343(2)
N1 C2 1.344(2)
N1 H1 0.8800
C2 C3 1.372(3)
C2 H2 0.9500
C3 C4 1.380(3)
C3 H3 0.9500
C4 C5 1.383(3)
C4 H4 0.9500
C5 C6 1.395(2)
C5 H5 0.9500
C6 C7 1.464(2)
C7 N8 1.338(2)
C7 C11 1.412(2)
N8 N9 1.356(2)
N9 C10 1.358(2)
N9 H9 0.8800
C10 C11 1.365(3)
C10 N12 1.389(2)
C11 H11 0.9500
N12 C13 1.366(2)
N12 H12 0.8800
C13 O18 1.220(2)
C13 C14 1.531(2)
C14 C17 1.532(3)
C14 C15 1.535(3)
C14 C16 1.538(3)
C15 H15A 0.9800
C15 H15B 0.9800
C15 H15C 0.9800
C16 H16A 0.9800
C16 H16B 0.9800
C16 H16C 0.9800
C17 H17A 0.9800
C17 H17B 0.9800
C17 H17C 0.9800

loop_
_geom_hbond_atom_site_label_D
_geom_hbond_atom_site_label_H
_geom_hbond_atom_site_label_A
_geom_hbond_site_symmetry_A
_geom_hbond_distance_DH
_geom_hbond_distance_HA
_geom_hbond_distance_DA
_geom_hbond_angle_DHA
N1 H1 Cl19 2_675 0.88 2.15 2.9978(16) 162.8
C4 H4 Cl19 2_775 0.95 2.76 3.6112(18) 148.9
N9 H9 N8 2_776 0.88 2.33 2.936(2) 126.5
N9 H9 O18 . 0.88 2.11 2.655(2) 119.3
C11 H11 Cl19 2_675 0.95 2.78 3.5620(19) 139.8
N12 H12 Cl19 . 0.88 2.35 3.1799(15) 157.3
C16 H16B Cl19 . 0.98 2.91 3.837(2) 157.2

loop_
_cod_related_entry_id
_cod_related_entry_database
_cod_related_entry_code
1 ChemSpider 30655247
